data_7044125
loop_
_publ_author_name
'Cheadle, Carl'
'Ratcliff, Jessica'
'Berezin, Mikhail Y.'
'Pal'shin, Vadim'
'Nemykin, Victor'
'Gerasimchuk, Nikolay'

_publ_section_title
;
 Shortwave infrared luminescent Pt-nanowires: mechanistic study of
 emission in solution and solid state
;
_journal_name_full 'Dalton Trans.'
_journal_paper_doi 10.1039/C7DT02317K
_journal_year 2017
_chemical_formula_moiety 'C14 H16 N6 O6 Pt, C2 H6 O S'
_chemical_formula_sum 'C16 H22 N6 O7 Pt S'
_chemical_formula_weight 637.54
_chemical_name_common 'Pt(MCO)2 red dimer'
_chemical_properties_physical Heat-sensitive
_space_group_crystal_system triclinic
_space_group_IT_number 2
_space_group_name_Hall '-P 1'
_space_group_name_H-M_alt 'P -1'
_symmetry_space_group_name_Hall '-P 1'
_symmetry_space_group_name_H-M 'P -1'
_atom_sites_solution_hydrogens geom
_audit_creation_method SHELXL-2014/6
_audit_update_record
;
2016-01-31 deposited with the CCDC.
2017-09-06 downloaded from the CCDC.
;
_cell_angle_alpha 76.5560(10)
_cell_angle_beta 89.595(2)
_cell_angle_gamma 75.966(2)
_cell_formula_units_Z 4
_cell_length_a 6.8051(9)
_cell_length_b 13.6157(17)
_cell_length_c 24.278(3)
_cell_measurement_reflns_used 67
_cell_measurement_temperature 150(2)
_cell_measurement_theta_max 54.19
_cell_measurement_theta_min 2.17
_cell_volume 2119.7(5)
_computing_cell_refinement 'Bruker SAINT v7.60A'
_computing_data_collection 'Bruker APEX2 v2010.3.0'
_computing_data_reduction 'Bruker SAINT v7.60A'
_computing_molecular_graphics 'Bruker SHELXTL v6.14'
_computing_publication_material 'Bruker SHELXTL v6.14'
_computing_structure_refinement 'Bruker SHELXTL v6.14'
_computing_structure_solution 'Bruker SHELXTL v6.14'
_diffrn_ambient_temperature 150(2)
_diffrn_measured_fraction_theta_full 0.965
_diffrn_measured_fraction_theta_max 0.945
_diffrn_measurement_device_type 'Bruker APEXII'
_diffrn_measurement_method 'omega scans'
_diffrn_radiation_monochromator 'Si-<111> channel cut crystal'
_diffrn_radiation_source synchrotron
_diffrn_radiation_type synchrotron
_diffrn_radiation_wavelength 0.88560
_diffrn_reflns_av_R_equivalents 0.0579
_diffrn_reflns_av_unetI/netI 0.0736
_diffrn_reflns_Laue_measured_fraction_full 0.965
_diffrn_reflns_Laue_measured_fraction_max 0.945
_diffrn_reflns_limit_h_max 8
_diffrn_reflns_limit_h_min -8
_diffrn_reflns_limit_k_max 16
_diffrn_reflns_limit_k_min -16
_diffrn_reflns_limit_l_max 29
_diffrn_reflns_limit_l_min -29
_diffrn_reflns_number 18231
_diffrn_reflns_point_group_measured_fraction_full 0.965
_diffrn_reflns_point_group_measured_fraction_max 0.945
_diffrn_reflns_theta_full 32.097
_diffrn_reflns_theta_max 33.582
_diffrn_reflns_theta_min 2.554
_exptl_absorpt_coefficient_mu 11.730
_exptl_absorpt_correction_T_max 0.817
_exptl_absorpt_correction_T_min 0.711
_exptl_absorpt_correction_type multi-scan
_exptl_crystal_colour red
_exptl_crystal_density_diffrn 1.998
_exptl_crystal_density_meas ?
_exptl_crystal_description needle
_exptl_crystal_F_000 1240
_exptl_crystal_preparation Luminescent
_exptl_crystal_recrystallization_method 'Re-crystallisation from solvent: DMSO'
_exptl_crystal_size_max 0.170
_exptl_crystal_size_mid 0.010
_exptl_crystal_size_min 0.010
_refine_diff_density_max 1.067
_refine_diff_density_min -1.472
_refine_diff_density_rms 0.239
_refine_ls_extinction_method none
_refine_ls_goodness_of_fit_ref 1.029
_refine_ls_hydrogen_treatment constr
_refine_ls_matrix_type full
_refine_ls_number_parameters 563
_refine_ls_number_reflns 8171
_refine_ls_number_restraints 0
_refine_ls_restrained_S_all 1.029
_refine_ls_R_factor_all 0.0470
_refine_ls_R_factor_gt 0.0441
_refine_ls_shift/su_max 0.001
_refine_ls_shift/su_mean 0.000
_refine_ls_structure_factor_coef Fsqd
_refine_ls_weighting_details 'w=1/[\s^2^(Fo^2^)+(0.0903P)^2^] where P=(Fo^2^+2Fc^2^)/3'
_refine_ls_weighting_scheme calc
_refine_ls_wR_factor_gt 0.1308
_refine_ls_wR_factor_ref 0.1331
_reflns_Friedel_coverage 0.000
_reflns_number_gt 7287
_reflns_number_total 8171
_reflns_threshold_expression 'I > 2\s(I)'
_cod_data_source_file c7dt02317k2.cif
_cod_data_source_block red-synch113-Ton
_cod_depositor_comments
;
The following automatic conversions were performed:

'_exptl_crystal_density_meas' value 'not measured' was changed to '?'
- the value is perceived as not measured.

Automatic conversion script
Id: cif_fix_values 4973 2017-02-22 13:04:09Z antanas 
;
_cod_database_code 7044125
_shelx_space_group_comment
;
The symmetry employed for this shelxl refinement is uniquely defined
by the following loop, which should always be used as a source of
symmetry information in preference to the above space-group names.
They are only intended as comments.
;
_shelx_estimated_absorpt_t_min 0.330
_shelx_estimated_absorpt_t_max 0.921
_shelxl_version_number 2014/6

loop_
_space_group_symop_operation_xyz
'x, y, z'
'-x, -y, -z'

loop_
_atom_site_label
_atom_site_type_symbol
_atom_site_fract_x
_atom_site_fract_y
_atom_site_fract_z
_atom_site_U_iso_or_equiv
_atom_site_adp_type
_atom_site_occupancy
_atom_site_site_symmetry_order
_atom_site_calc_flag
_atom_site_refinement_flags_posn
_atom_site_refinement_flags_adp
C1 C 0.2842(9) 0.3301(4) -0.0026(2) 0.0223(12) Uani 1 1 d . .
C2 C 0.3101(9) 0.2803(4) -0.0488(2) 0.0236(12) Uani 1 1 d . .
C3 C 0.2400(10) 0.2889(5) 0.0556(3) 0.0260(13) Uani 1 1 d . .
C4 C 0.1646(12) 0.1627(5) 0.1362(3) 0.0396(16) Uani 1 1 d . .
H4A H 0.0413 0.1366 0.1351 0.047 Uiso 1 1 calc R U
H4B H 0.1305 0.2246 0.1525 0.047 Uiso 1 1 calc R U
C5 C 0.3318(12) 0.0784(6) 0.1730(3) 0.0420(17) Uani 1 1 d . .
H5A H 0.4507 0.1068 0.1767 0.050 Uiso 1 1 calc R U
H5B H 0.2832 0.0568 0.2114 0.050 Uiso 1 1 calc R U
C6 C 0.4664(11) 0.0204(5) 0.0944(3) 0.0368(15) Uani 1 1 d . .
H6A H 0.5124 -0.0419 0.0788 0.044 Uiso 1 1 calc R U
H6B H 0.5851 0.0488 0.0982 0.044 Uiso 1 1 calc R U
C7 C 0.3076(10) 0.1015(4) 0.0536(3) 0.0307(13) Uani 1 1 d . .
H7A H 0.3673 0.1232 0.0168 0.037 Uiso 1 1 calc R U
H7B H 0.1933 0.0718 0.0468 0.037 Uiso 1 1 calc R U
C8 C 0.2016(9) 0.7100(4) 0.0476(2) 0.0225(12) Uani 1 1 d . .
C9 C 0.2024(9) 0.8161(5) 0.0233(2) 0.0270(13) Uani 1 1 d . .
C10 C 0.1697(9) 0.6597(5) 0.1062(3) 0.0259(12) Uani 1 1 d . .
C11 C 0.0999(10) 0.6466(5) 0.2050(3) 0.0311(14) Uani 1 1 d . .
H11B H 0.2185 0.6314 0.2317 0.037 Uiso 1 1 calc R U
H11A H 0.0743 0.5796 0.2017 0.037 Uiso 1 1 calc R U
C12 C -0.0839(11) 0.7105(5) 0.2269(3) 0.0354(15) Uani 1 1 d . .
H12B H -0.2038 0.7212 0.2013 0.043 Uiso 1 1 calc R U
H12A H -0.1105 0.6720 0.2650 0.043 Uiso 1 1 calc R U
C13 C -0.0250(12) 0.8675(5) 0.1743(3) 0.0428(17) Uani 1 1 d . .
H13A H -0.0101 0.9372 0.1762 0.051 Uiso 1 1 calc R U
H13B H -0.1452 0.8773 0.1490 0.051 Uiso 1 1 calc R U
C14 C 0.1635(12) 0.8100(5) 0.1501(3) 0.0403(17) Uani 1 1 d . .
H14B H 0.1795 0.8492 0.1112 0.048 Uiso 1 1 calc R U
H14A H 0.2854 0.8040 0.1738 0.048 Uiso 1 1 calc R U
C15 C 0.6558(9) 1.2064(5) 0.5147(3) 0.0216(12) Uani 1 1 d . .
C16 C 0.6314(9) 1.3133(5) 0.4837(3) 0.0245(13) Uani 1 1 d . .
C17 C 0.5936(9) 1.1696(4) 0.5713(3) 0.0232(12) Uani 1 1 d . .
C18 C 0.5541(10) 1.3347(4) 0.6037(3) 0.0290(13) Uani 1 1 d . .
H18B H 0.4185 1.3839 0.5966 0.035 Uiso 1 1 calc R U
H18A H 0.6384 1.3544 0.5716 0.035 Uiso 1 1 calc R U
C19 C 0.6518(13) 1.3395(6) 0.6583(3) 0.0429(18) Uani 1 1 d . .
H19A H 0.7930 1.2962 0.6627 0.051 Uiso 1 1 calc R U
H19B H 0.6568 1.4123 0.6564 0.051 Uiso 1 1 calc R U
C20 C 0.5503(11) 1.1970(5) 0.7121(3) 0.0313(14) Uani 1 1 d . .
H20B H 0.4854 1.1697 0.7471 0.038 Uiso 1 1 calc R U
H20A H 0.6933 1.1563 0.7149 0.038 Uiso 1 1 calc R U
C21 C 0.4424(10) 1.1846(5) 0.6616(2) 0.0310(14) Uani 1 1 d . .
H21B H 0.4502 1.1099 0.6649 0.037 Uiso 1 1 calc R U
H21A H 0.2975 1.2219 0.6601 0.037 Uiso 1 1 calc R U
C22 C 0.8498(8) 0.7960(4) 0.5022(2) 0.0205(11) Uani 1 1 d . .
C23 C 0.9060(8) 0.7244(4) 0.4659(2) 0.0205(11) Uani 1 1 d . .
C24 C 0.7719(8) 0.7731(4) 0.5583(2) 0.0188(11) Uani 1 1 d . .
C25 C 0.9156(10) 0.5795(4) 0.5846(2) 0.0283(13) Uani 1 1 d . .
H25B H 0.9991 0.5923 0.5513 0.034 Uiso 1 1 calc R U
H25A H 0.8391 0.5286 0.5796 0.034 Uiso 1 1 calc R U
C26 C 1.0499(10) 0.5373(5) 0.6385(3) 0.0370(15) Uani 1 1 d . .
H26A H 1.1424 0.4697 0.6368 0.044 Uiso 1 1 calc R U
H26B H 1.1341 0.5862 0.6410 0.044 Uiso 1 1 calc R U
C27 C 0.8074(10) 0.6202(5) 0.6921(3) 0.0297(13) Uani 1 1 d . .
H27A H 0.8908 0.6694 0.6947 0.036 Uiso 1 1 calc R U
H27B H 0.7312 0.6101 0.7270 0.036 Uiso 1 1 calc R U
C28 C 0.6612(9) 0.6658(5) 0.6417(2) 0.0257(12) Uani 1 1 d . .
H28A H 0.5706 0.6193 0.6404 0.031 Uiso 1 1 calc R U
H28B H 0.5765 0.7343 0.6448 0.031 Uiso 1 1 calc R U
C1S C 1.0206(10) 0.0946(5) 0.3260(3) 0.0371(15) Uani 1 1 d . .
H1C1 H 1.1643 0.0727 0.3185 0.056 Uiso 1 1 calc R U
H2C1 H 1.0038 0.0749 0.3669 0.056 Uiso 1 1 calc R U
H3C1 H 0.9726 0.1703 0.3123 0.056 Uiso 1 1 calc R U
C2S C 0.6342(10) 0.0948(5) 0.3105(3) 0.0377(15) Uani 1 1 d . .
H2C2 H 0.6124 0.1705 0.2975 0.057 Uiso 1 1 calc R U
H1C2 H 0.6289 0.0757 0.3519 0.057 Uiso 1 1 calc R U
H3C2 H 0.5281 0.0724 0.2932 0.057 Uiso 1 1 calc R U
C3S C 0.3416(14) 0.4890(5) 0.8012(3) 0.052(2) Uani 1 1 d . .
H3C3 H 0.3155 0.4561 0.7711 0.079 Uiso 1 1 calc R U
H2C3 H 0.2820 0.4591 0.8361 0.079 Uiso 1 1 calc R U
H1C3 H 0.4883 0.4766 0.8081 0.079 Uiso 1 1 calc R U
C4S C 0.3683(13) 0.6651(6) 0.8298(3) 0.0466(19) Uani 1 1 d . .
H3C4 H 0.5143 0.6411 0.8256 0.070 Uiso 1 1 calc R U
H1C4 H 0.3354 0.6351 0.8685 0.070 Uiso 1 1 calc R U
H2C4 H 0.3302 0.7413 0.8225 0.070 Uiso 1 1 calc R U
N1 N 0.2829(8) 0.4326(4) -0.0157(2) 0.0235(11) Uani 1 1 d . .
N2 N 0.3295(9) 0.2431(4) -0.0875(2) 0.0351(12) Uani 1 1 d . .
N3 N 0.2344(8) 0.1917(4) 0.0780(2) 0.0303(12) Uani 1 1 d . .
N4 N 0.2309(8) 0.6449(4) 0.0126(2) 0.0221(10) Uani 1 1 d . .
N5 N 0.2082(9) 0.8986(4) 0.0019(3) 0.0383(13) Uani 1 1 d . .
N6 N 0.1426(8) 0.7054(4) 0.1488(2) 0.0286(11) Uani 1 1 d . .
N7 N 0.7226(7) 1.1314(4) 0.4865(2) 0.0196(10) Uani 1 1 d . .
N8 N 0.6120(8) 1.3969(4) 0.4582(2) 0.0305(11) Uani 1 1 d . .
N9 N 0.5352(7) 1.2270(4) 0.6088(2) 0.0233(10) Uani 1 1 d . .
N10 N 0.8324(7) 0.8985(3) 0.47919(19) 0.0180(9) Uani 1 1 d . .
N11 N 0.9512(8) 0.6694(4) 0.4368(2) 0.0304(11) Uani 1 1 d . .
N12 N 0.7733(7) 0.6785(4) 0.58949(19) 0.0198(9) Uani 1 1 d . .
O1 O 0.3191(7) 0.4748(3) -0.06475(17) 0.0303(9) Uani 1 1 d . .
O2 O 0.2021(7) 0.3550(3) 0.08665(19) 0.0264(10) Uani 1 1 d . .
O3 O 0.3906(7) -0.0097(4) 0.1490(2) 0.0387(11) Uani 1 1 d . .
O4 O 0.2587(7) 0.6792(3) -0.03957(18) 0.0309(10) Uani 1 1 d . .
O5 O 0.1584(7) 0.5642(3) 0.11481(18) 0.0268(9) Uani 1 1 d . .
O6 O -0.0551(8) 0.8098(4) 0.2304(2) 0.0404(12) Uani 1 1 d . .
O7 O 0.7772(6) 1.1539(3) 0.43684(17) 0.0241(9) Uani 1 1 d . .
O8 O 0.5906(6) 1.0730(3) 0.58609(18) 0.0228(9) Uani 1 1 d . .
O9 O 0.5435(9) 1.3035(4) 0.7073(2) 0.0425(12) Uani 1 1 d . .
O10 O 0.8867(6) 0.9273(3) 0.43064(17) 0.0259(9) Uani 1 1 d . .
O11 O 0.6874(7) 0.8527(3) 0.57843(18) 0.0225(9) Uani 1 1 d . .
O12 O 0.9369(7) 0.5228(3) 0.6883(2) 0.0369(11) Uani 1 1 d . .
O1S O 0.8826(9) 0.0784(4) 0.2280(2) 0.0481(13) Uani 1 1 d . .
O2S O 0.3100(8) 0.6603(4) 0.7233(2) 0.0435(12) Uani 1 1 d . .
Pt1 Pt 0.22000(3) 0.50094(2) 0.04709(2) 0.02112(11) Uani 1 1 d . .
Pt2 Pt 0.71059(3) 0.99031(2) 0.52925(2) 0.01773(10) Uani 1 1 d . .
S1 S 0.8770(3) 0.03215(12) 0.29032(7) 0.0339(4) Uani 1 1 d . .
S2 S 0.2319(3) 0.62446(13) 0.78031(7) 0.0364(4) Uani 1 1 d . .

loop_
_atom_site_aniso_label
_atom_site_aniso_U_11
_atom_site_aniso_U_22
_atom_site_aniso_U_33
_atom_site_aniso_U_23
_atom_site_aniso_U_13
_atom_site_aniso_U_12
C1 0.033(3) 0.016(3) 0.017(3) -0.001(2) 0.001(2) -0.007(2)
C2 0.031(3) 0.016(3) 0.023(3) -0.003(2) -0.002(2) -0.004(2)
C3 0.030(3) 0.018(3) 0.028(3) -0.006(2) -0.001(2) -0.001(2)
C4 0.057(5) 0.027(3) 0.035(4) -0.005(3) 0.012(3) -0.015(3)
C5 0.063(5) 0.039(4) 0.026(3) -0.003(3) 0.013(3) -0.020(4)
C6 0.048(4) 0.025(3) 0.033(3) 0.002(3) 0.004(3) -0.009(3)
C7 0.044(4) 0.014(3) 0.033(3) -0.007(2) 0.002(3) -0.005(2)
C8 0.029(3) 0.018(3) 0.021(3) -0.002(2) 0.006(2) -0.009(2)
C9 0.036(3) 0.024(3) 0.023(3) -0.011(2) 0.003(2) -0.008(2)
C10 0.027(3) 0.025(3) 0.025(3) -0.005(2) -0.001(2) -0.008(2)
C11 0.042(4) 0.029(3) 0.024(3) -0.008(3) 0.008(3) -0.012(3)
C12 0.050(4) 0.028(3) 0.033(3) -0.012(3) 0.011(3) -0.013(3)
C13 0.070(5) 0.024(3) 0.036(4) -0.010(3) 0.009(3) -0.012(3)
C14 0.066(5) 0.032(4) 0.036(4) -0.020(3) 0.018(3) -0.025(3)
C15 0.023(3) 0.013(3) 0.025(3) 0.000(2) 0.002(2) -0.001(2)
C16 0.029(3) 0.022(3) 0.025(3) -0.004(2) 0.006(2) -0.012(2)
C17 0.022(3) 0.020(3) 0.026(3) -0.003(2) 0.002(2) -0.007(2)
C18 0.044(4) 0.018(3) 0.028(3) -0.007(2) 0.009(3) -0.012(3)
C19 0.068(5) 0.049(4) 0.030(3) -0.017(3) 0.009(3) -0.041(4)
C20 0.039(4) 0.028(3) 0.024(3) -0.001(3) 0.007(3) -0.008(3)
C21 0.050(4) 0.024(3) 0.022(3) -0.007(2) 0.013(3) -0.015(3)
C22 0.016(3) 0.025(3) 0.021(3) -0.006(2) 0.002(2) -0.006(2)
C23 0.023(3) 0.017(3) 0.020(3) -0.003(2) 0.001(2) -0.005(2)
C24 0.021(3) 0.015(3) 0.020(3) -0.007(2) 0.000(2) -0.001(2)
C25 0.039(4) 0.019(3) 0.025(3) -0.006(2) 0.007(3) -0.005(2)
C26 0.035(4) 0.035(4) 0.031(3) 0.006(3) 0.010(3) -0.004(3)
C27 0.043(4) 0.024(3) 0.022(3) -0.005(2) 0.004(3) -0.010(3)
C28 0.029(3) 0.022(3) 0.025(3) -0.004(2) 0.013(2) -0.008(2)
C1S 0.034(3) 0.041(4) 0.034(3) -0.003(3) 0.002(3) -0.011(3)
C2S 0.047(4) 0.042(4) 0.026(3) -0.003(3) 0.008(3) -0.018(3)
C3S 0.098(7) 0.026(3) 0.036(4) -0.008(3) -0.001(4) -0.019(4)
C4S 0.076(6) 0.036(4) 0.027(3) -0.005(3) 0.004(3) -0.013(4)
N1 0.027(3) 0.020(2) 0.023(2) -0.003(2) -0.001(2) -0.006(2)
N2 0.049(3) 0.025(3) 0.030(3) -0.009(2) 0.000(2) -0.004(2)
N3 0.040(3) 0.026(3) 0.025(3) -0.002(2) 0.007(2) -0.012(2)
N4 0.019(2) 0.019(2) 0.027(3) -0.005(2) 0.0000(19) -0.0016(19)
N5 0.050(4) 0.023(3) 0.041(3) -0.006(2) 0.006(3) -0.009(2)
N6 0.041(3) 0.025(3) 0.021(2) -0.006(2) 0.005(2) -0.012(2)
N7 0.018(2) 0.016(2) 0.024(2) -0.003(2) 0.0005(19) -0.0041(18)
N8 0.036(3) 0.026(3) 0.026(3) 0.001(2) 0.004(2) -0.008(2)
N9 0.028(3) 0.020(2) 0.024(2) -0.005(2) 0.010(2) -0.011(2)
N10 0.021(2) 0.015(2) 0.018(2) -0.0022(18) 0.0035(17) -0.0069(18)
N11 0.035(3) 0.030(3) 0.028(3) -0.010(2) 0.002(2) -0.007(2)
N12 0.025(2) 0.016(2) 0.018(2) -0.0041(18) 0.0052(18) -0.0045(18)
O1 0.044(3) 0.027(2) 0.019(2) -0.0033(17) 0.0059(17) -0.0092(19)
O2 0.036(3) 0.019(2) 0.024(2) -0.0065(17) 0.0062(18) -0.0062(18)
O3 0.051(3) 0.029(2) 0.035(3) -0.001(2) 0.003(2) -0.016(2)
O4 0.044(3) 0.026(2) 0.021(2) -0.0017(18) 0.0057(19) -0.0102(19)
O5 0.038(2) 0.023(2) 0.022(2) -0.0058(17) 0.0077(18) -0.0118(18)
O6 0.059(3) 0.033(3) 0.031(2) -0.013(2) 0.007(2) -0.008(2)
O7 0.031(2) 0.025(2) 0.019(2) -0.0055(17) 0.0066(16) -0.0112(17)
O8 0.028(2) 0.020(2) 0.022(2) -0.0053(16) 0.0050(16) -0.0092(17)
O9 0.068(4) 0.043(3) 0.028(2) -0.015(2) 0.016(2) -0.031(3)
O10 0.034(2) 0.023(2) 0.021(2) -0.0031(16) 0.0081(17) -0.0088(17)
O11 0.023(2) 0.019(2) 0.022(2) -0.0021(17) 0.0040(16) -0.0004(17)
O12 0.044(3) 0.027(2) 0.030(2) 0.0008(19) 0.008(2) 0.002(2)
O1S 0.074(4) 0.047(3) 0.027(2) -0.012(2) 0.017(2) -0.018(3)
O2S 0.056(3) 0.043(3) 0.029(2) 0.001(2) 0.005(2) -0.017(2)
Pt1 0.02495(16) 0.01767(15) 0.02114(16) -0.00486(11) 0.00296(10) -0.00586(10)
Pt2 0.01961(15) 0.01530(15) 0.01807(15) -0.00307(10) 0.00192(9) -0.00483(10)
S1 0.0486(10) 0.0253(8) 0.0285(8) -0.0076(6) 0.0103(7) -0.0096(7)
S2 0.0393(9) 0.0400(9) 0.0274(8) -0.0026(7) 0.0018(6) -0.0103(7)

loop_
_atom_type_symbol
_atom_type_description
_atom_type_scat_dispersion_real
_atom_type_scat_dispersion_imag
_atom_type_scat_source
C C 0.0056 0.0027 'International Tables Vol C Tables 4.2.6.8 and 6.1.1.4'
H H 0.0000 0.0000 'International Tables Vol C Tables 4.2.6.8 and 6.1.1.4'
N N 0.0104 0.0054 'International Tables Vol C Tables 4.2.6.8 and 6.1.1.4'
O O 0.0176 0.0099 'International Tables Vol C Tables 4.2.6.8 and 6.1.1.4'
S S 0.1744 0.1928 'International Tables Vol C Tables 4.2.6.8 and 6.1.1.4'
Pt Pt -6.4485 11.8935 'International Tables Vol C Tables 4.2.6.8 and 6.1.1.4'

loop_
_geom_angle_atom_site_label_1
_geom_angle_atom_site_label_2
_geom_angle_atom_site_label_3
_geom_angle
_geom_angle_site_symmetry_3
N1 C1 C2 115.9(5) .
N1 C1 C3 114.9(5) .
C2 C1 C3 128.9(5) .
N2 C2 C1 177.7(6) .
O2 C3 N3 118.8(6) .
O2 C3 C1 115.5(5) .
N3 C3 C1 125.7(6) .
N3 C4 C5 109.4(6) .
N3 C4 H4A 109.8 .
C5 C4 H4A 109.8 .
N3 C4 H4B 109.8 .
C5 C4 H4B 109.8 .
H4A C4 H4B 108.2 .
O3 C5 C4 110.9(6) .
O3 C5 H5A 109.5 .
C4 C5 H5A 109.5 .
O3 C5 H5B 109.5 .
C4 C5 H5B 109.5 .
H5A C5 H5B 108.0 .
O3 C6 C7 112.1(5) .
O3 C6 H6A 109.2 .
C7 C6 H6A 109.2 .
O3 C6 H6B 109.2 .
C7 C6 H6B 109.2 .
H6A C6 H6B 107.9 .
N3 C7 C6 108.9(5) .
N3 C7 H7A 109.9 .
C6 C7 H7A 109.9 .
N3 C7 H7B 109.9 .
C6 C7 H7B 109.9 .
H7A C7 H7B 108.3 .
N4 C8 C9 117.0(5) .
N4 C8 C10 113.4(5) .
C9 C8 C10 129.5(5) .
N5 C9 C8 176.7(7) .
O5 C10 N6 118.7(6) .
O5 C10 C8 115.7(5) .
N6 C10 C8 125.5(6) .
N6 C11 C12 109.3(5) .
N6 C11 H11B 109.8 .
C12 C11 H11B 109.8 .
N6 C11 H11A 109.8 .
C12 C11 H11A 109.8 .
H11B C11 H11A 108.3 .
O6 C12 C11 111.5(5) .
O6 C12 H12B 109.3 .
C11 C12 H12B 109.3 .
O6 C12 H12A 109.3 .
C11 C12 H12A 109.3 .
H12B C12 H12A 108.0 .
O6 C13 C14 110.8(6) .
O6 C13 H13A 109.5 .
C14 C13 H13A 109.5 .
O6 C13 H13B 109.5 .
C14 C13 H13B 109.5 .
H13A C13 H13B 108.1 .
N6 C14 C13 109.1(6) .
N6 C14 H14B 109.9 .
C13 C14 H14B 109.9 .
N6 C14 H14A 109.9 .
C13 C14 H14A 109.9 .
H14B C14 H14A 108.3 .
N7 C15 C16 117.5(5) .
N7 C15 C17 114.7(5) .
C16 C15 C17 127.4(6) .
N8 C16 C15 178.6(7) .
O8 C17 N9 117.3(5) .
O8 C17 C15 116.7(5) .
N9 C17 C15 126.0(5) .
N9 C18 C19 108.5(5) .
N9 C18 H18B 110.0 .
C19 C18 H18B 110.0 .
N9 C18 H18A 110.0 .
C19 C18 H18A 110.0 .
H18B C18 H18A 108.4 .
O9 C19 C18 112.4(6) .
O9 C19 H19A 109.1 .
C18 C19 H19A 109.1 .
O9 C19 H19B 109.1 .
C18 C19 H19B 109.1 .
H19A C19 H19B 107.9 .
O9 C20 C21 110.1(6) .
O9 C20 H20B 109.6 .
C21 C20 H20B 109.6 .
O9 C20 H20A 109.6 .
C21 C20 H20A 109.6 .
H20B C20 H20A 108.1 .
N9 C21 C20 110.3(5) .
N9 C21 H21B 109.6 .
C20 C21 H21B 109.6 .
N9 C21 H21A 109.6 .
C20 C21 H21A 109.6 .
H21B C21 H21A 108.1 .
N10 C22 C23 117.9(5) .
N10 C22 C24 114.7(5) .
C23 C22 C24 126.4(5) .
N11 C23 C22 178.9(6) .
O11 C24 N12 117.9(5) .
O11 C24 C22 116.4(5) .
N12 C24 C22 125.6(5) .
N12 C25 C26 107.7(5) .
N12 C25 H25B 110.2 .
C26 C25 H25B 110.2 .
N12 C25 H25A 110.2 .
C26 C25 H25A 110.2 .
H25B C25 H25A 108.5 .
O12 C26 C25 112.7(5) .
O12 C26 H26A 109.1 .
C25 C26 H26A 109.1 .
O12 C26 H26B 109.1 .
C25 C26 H26B 109.1 .
H26A C26 H26B 107.8 .
O12 C27 C28 111.4(5) .
O12 C27 H27A 109.3 .
C28 C27 H27A 109.3 .
O12 C27 H27B 109.3 .
C28 C27 H27B 109.3 .
H27A C27 H27B 108.0 .
N12 C28 C27 109.7(5) .
N12 C28 H28A 109.7 .
C27 C28 H28A 109.7 .
N12 C28 H28B 109.7 .
C27 C28 H28B 109.7 .
H28A C28 H28B 108.2 .
S1 C1S H1C1 109.5 .
S1 C1S H2C1 109.5 .
H1C1 C1S H2C1 109.5 .
S1 C1S H3C1 109.5 .
H1C1 C1S H3C1 109.5 .
H2C1 C1S H3C1 109.5 .
S1 C2S H2C2 109.5 .
S1 C2S H1C2 109.5 .
H2C2 C2S H1C2 109.5 .
S1 C2S H3C2 109.5 .
H2C2 C2S H3C2 109.5 .
H1C2 C2S H3C2 109.5 .
S2 C3S H3C3 109.5 .
S2 C3S H2C3 109.5 .
H3C3 C3S H2C3 109.5 .
S2 C3S H1C3 109.5 .
H3C3 C3S H1C3 109.5 .
H2C3 C3S H1C3 109.5 .
S2 C4S H3C4 109.5 .
S2 C4S H1C4 109.5 .
H3C4 C4S H1C4 109.5 .
S2 C4S H2C4 109.5 .
H3C4 C4S H2C4 109.5 .
H1C4 C4S H2C4 109.5 .
O1 N1 C1 119.4(5) .
O1 N1 Pt1 126.1(4) .
C1 N1 Pt1 114.5(4) .
C3 N3 C7 127.1(5) .
C3 N3 C4 120.1(6) .
C7 N3 C4 112.7(5) .
O4 N4 C8 119.6(5) .
O4 N4 Pt1 124.5(4) .
C8 N4 Pt1 115.8(4) .
C10 N6 C14 128.1(5) .
C10 N6 C11 119.5(5) .
C14 N6 C11 112.2(5) .
O7 N7 C15 120.6(5) .
O7 N7 Pt2 125.4(4) .
C15 N7 Pt2 113.9(4) .
C17 N9 C18 125.9(5) .
C17 N9 C21 120.7(5) .
C18 N9 C21 113.4(5) .
O10 N10 C22 120.2(5) .
O10 N10 Pt2 126.0(4) .
C22 N10 Pt2 113.8(4) .
C24 N12 C28 120.6(5) .
C24 N12 C25 125.7(5) .
C28 N12 C25 112.3(4) .
C3 O2 Pt1 114.6(4) .
C5 O3 C6 109.7(5) .
C10 O5 Pt1 114.6(4) .
C12 O6 C13 109.0(5) .
C17 O8 Pt2 113.7(4) .
C20 O9 C19 108.7(6) .
C24 O11 Pt2 113.8(4) .
C27 O12 C26 109.6(5) .
N1 Pt1 N4 102.8(2) .
N1 Pt1 O5 177.00(17) .
N4 Pt1 O5 80.11(19) .
N1 Pt1 O2 80.48(19) .
N4 Pt1 O2 176.73(18) .
O5 Pt1 O2 96.67(17) .
N10 Pt2 N7 104.1(2) .
N10 Pt2 O11 81.03(18) .
N7 Pt2 O11 174.83(18) .
N10 Pt2 O8 175.03(16) .
N7 Pt2 O8 80.57(19) .
O11 Pt2 O8 94.26(17) .
N10 Pt2 Pt2 87.27(13) 2_676
N7 Pt2 Pt2 92.41(14) 2_676
O11 Pt2 Pt2 87.97(13) 2_676
O8 Pt2 Pt2 94.21(12) 2_676
O1S S1 C1S 106.6(3) .
O1S S1 C2S 105.6(3) .
C1S S1 C2S 96.2(3) .
O2S S2 C3S 105.6(3) .
O2S S2 C4S 106.6(3) .
C3S S2 C4S 98.6(4) .

loop_
_geom_bond_atom_site_label_1
_geom_bond_atom_site_label_2
_geom_bond_distance
_geom_bond_site_symmetry_2
C1 N1 1.354(7) .
C1 C2 1.429(8) .
C1 C3 1.453(8) .
C2 N2 1.159(8) .
C3 O2 1.282(8) .
C3 N3 1.319(8) .
C4 N3 1.483(8) .
C4 C5 1.521(10) .
C4 H4A 0.9900 .
C4 H4B 0.9900 .
C5 O3 1.424(9) .
C5 H5A 0.9900 .
C5 H5B 0.9900 .
C6 O3 1.426(8) .
C6 C7 1.516(8) .
C6 H6A 0.9900 .
C6 H6B 0.9900 .
C7 N3 1.465(8) .
C7 H7A 0.9900 .
C7 H7B 0.9900 .
C8 N4 1.345(8) .
C8 C9 1.428(8) .
C8 C10 1.469(8) .
C9 N5 1.132(8) .
C10 O5 1.289(7) .
C10 N6 1.317(8) .
C11 N6 1.477(8) .
C11 C12 1.511(9) .
C11 H11B 0.9900 .
C11 H11A 0.9900 .
C12 O6 1.434(7) .
C12 H12B 0.9900 .
C12 H12A 0.9900 .
C13 O6 1.445(8) .
C13 C14 1.524(10) .
C13 H13A 0.9900 .
C13 H13B 0.9900 .
C14 N6 1.472(8) .
C14 H14B 0.9900 .
C14 H14A 0.9900 .
C15 N7 1.348(8) .
C15 C16 1.444(8) .
C15 C17 1.446(8) .
C16 N8 1.140(8) .
C17 O8 1.285(7) .
C17 N9 1.331(8) .
C18 N9 1.480(7) .
C18 C19 1.510(9) .
C18 H18B 0.9900 .
C18 H18A 0.9900 .
C19 O9 1.445(8) .
C19 H19A 0.9900 .
C19 H19B 0.9900 .
C20 O9 1.418(9) .
C20 C21 1.497(9) .
C20 H20B 0.9900 .
C20 H20A 0.9900 .
C21 N9 1.482(7) .
C21 H21B 0.9900 .
C21 H21A 0.9900 .
C22 N10 1.354(7) .
C22 C23 1.445(8) .
C22 C24 1.451(7) .
C23 N11 1.132(8) .
C24 O11 1.297(7) .
C24 N12 1.332(7) .
C25 N12 1.486(7) .
C25 C26 1.514(9) .
C25 H25B 0.9900 .
C25 H25A 0.9900 .
C26 O12 1.428(7) .
C26 H26A 0.9900 .
C26 H26B 0.9900 .
C27 O12 1.426(7) .
C27 C28 1.494(8) .
C27 H27A 0.9900 .
C27 H27B 0.9900 .
C28 N12 1.473(7) .
C28 H28A 0.9900 .
C28 H28B 0.9900 .
C1S S1 1.785(7) .
C1S H1C1 0.9800 .
C1S H2C1 0.9800 .
C1S H3C1 0.9800 .
C2S S1 1.788(7) .
C2S H2C2 0.9800 .
C2S H1C2 0.9800 .
C2S H3C2 0.9800 .
C3S S2 1.766(7) .
C3S H3C3 0.9800 .
C3S H2C3 0.9800 .
C3S H1C3 0.9800 .
C4S S2 1.785(8) .
C4S H3C4 0.9800 .
C4S H1C4 0.9800 .
C4S H2C4 0.9800 .
N1 O1 1.248(6) .
N1 Pt1 1.957(5) .
N4 O4 1.274(7) .
N4 Pt1 1.964(5) .
N7 O7 1.249(6) .
N7 Pt2 1.981(5) .
N10 O10 1.236(6) .
N10 Pt2 1.979(5) .
O2 Pt1 2.029(4) .
O5 Pt1 2.023(4) .
O8 Pt2 2.025(4) .
O11 Pt2 2.016(4) .
O1S S1 1.501(5) .
O2S S2 1.495(5) .
Pt2 Pt2 3.1334(5) 2_676

loop_
_geom_torsion_atom_site_label_1
_geom_torsion_atom_site_label_2
_geom_torsion_atom_site_label_3
_geom_torsion_atom_site_label_4
_geom_torsion
N1 C1 C3 O2 1.2(8)
C2 C1 C3 O2 -172.5(6)
N1 C1 C3 N3 -179.4(6)
C2 C1 C3 N3 6.9(11)
N3 C4 C5 O3 -56.7(7)
O3 C6 C7 N3 56.6(7)
N4 C8 C10 O5 -5.2(8)
C9 C8 C10 O5 173.7(6)
N4 C8 C10 N6 178.3(6)
C9 C8 C10 N6 -2.8(11)
N6 C11 C12 O6 -57.6(7)
O6 C13 C14 N6 57.6(8)
N7 C15 C17 O8 -6.3(8)
C16 C15 C17 O8 165.6(6)
N7 C15 C17 N9 175.3(6)
C16 C15 C17 N9 -12.7(10)
N9 C18 C19 O9 -55.1(8)
O9 C20 C21 N9 58.2(7)
N10 C22 C24 O11 3.1(7)
C23 C22 C24 O11 -164.6(5)
N10 C22 C24 N12 -179.6(5)
C23 C22 C24 N12 12.7(9)
N12 C25 C26 O12 56.5(7)
O12 C27 C28 N12 -57.5(6)
C2 C1 N1 O1 -5.4(8)
C3 C1 N1 O1 -180.0(5)
C2 C1 N1 Pt1 174.2(4)
C3 C1 N1 Pt1 -0.4(7)
O2 C3 N3 C7 -168.0(6)
C1 C3 N3 C7 12.6(11)
O2 C3 N3 C4 6.2(10)
C1 C3 N3 C4 -173.1(6)
C6 C7 N3 C3 121.7(7)
C6 C7 N3 C4 -52.9(7)
C5 C4 N3 C3 -121.5(7)
C5 C4 N3 C7 53.5(8)
C9 C8 N4 O4 0.3(8)
C10 C8 N4 O4 179.4(5)
C9 C8 N4 Pt1 -178.1(4)
C10 C8 N4 Pt1 1.0(7)
O5 C10 N6 C14 175.0(6)
C8 C10 N6 C14 -8.6(11)
O5 C10 N6 C11 -0.1(9)
C8 C10 N6 C11 176.3(5)
C13 C14 N6 C10 130.2(7)
C13 C14 N6 C11 -54.4(8)
C12 C11 N6 C10 -129.9(6)
C12 C11 N6 C14 54.3(7)
C16 C15 N7 O7 5.9(8)
C17 C15 N7 O7 178.7(5)
C16 C15 N7 Pt2 -171.1(4)
C17 C15 N7 Pt2 1.7(7)
O8 C17 N9 C18 170.9(5)
C15 C17 N9 C18 -10.7(10)
O8 C17 N9 C21 -8.8(8)
C15 C17 N9 C21 169.6(6)
C19 C18 N9 C17 -130.1(6)
C19 C18 N9 C21 49.5(7)
C20 C21 N9 C17 127.8(6)
C20 C21 N9 C18 -51.9(7)
C23 C22 N10 O10 -8.4(7)
C24 C22 N10 O10 -177.2(5)
C23 C22 N10 Pt2 170.2(4)
C24 C22 N10 Pt2 1.4(6)
O11 C24 N12 C28 7.1(8)
C22 C24 N12 C28 -170.2(5)
O11 C24 N12 C25 -158.3(5)
C22 C24 N12 C25 24.4(9)
C27 C28 N12 C24 -112.2(6)
C27 C28 N12 C25 55.0(6)
C26 C25 N12 C24 112.9(6)
C26 C25 N12 C28 -53.6(6)
N3 C3 O2 Pt1 179.2(5)
C1 C3 O2 Pt1 -1.4(7)
C4 C5 O3 C6 60.9(7)
C7 C6 O3 C5 -61.3(7)
N6 C10 O5 Pt1 -176.4(4)
C8 C10 O5 Pt1 6.8(7)
C11 C12 O6 C13 61.4(7)
C14 C13 O6 C12 -61.2(8)
N9 C17 O8 Pt2 -173.8(4)
C15 C17 O8 Pt2 7.6(7)
C21 C20 O9 C19 -63.4(8)
C18 C19 O9 C20 63.1(8)
N12 C24 O11 Pt2 176.5(4)
C22 C24 O11 Pt2 -5.9(6)
C28 C27 O12 C26 60.1(7)
C25 C26 O12 C27 -60.5(7)
